data_7126362
loop_
_publ_author_name
'Pookkandam Parambil, Shandev'
'de Jong, Flip'
'Veys, Koen'
'Huang, Jianjun'
'Veettil, Santhini Pulikkal'
'Verhaeghe, Davy'
'Van Meervelt, Luc'
'Escudero, Daniel'
'Van der Auweraer, Mark'
'Dehaen, Wim'

_publ_section_title
;
 BOPAHY: a doubly chelated highly fluorescent pyrrole-acyl hydrazone
 -BF<sub>2</sub> chromophore.
;
_journal_issue 43
_journal_name_full 'Chemical communications (Cambridge, England)'
_journal_page_first 5791
_journal_page_last 5794
_journal_paper_doi 10.1039/d0cc01131b
_journal_volume 56
_journal_year 2020
_chemical_formula_moiety 'C14 H16 B2 F4 N4 O'
_chemical_formula_sum 'C14 H16 B2 F4 N4 O'
_chemical_formula_weight 353.93
_space_group_crystal_system triclinic
_space_group_IT_number 2
_space_group_name_Hall '-P 1'
_space_group_name_H-M_alt 'P -1'
_atom_sites_solution_hydrogens mixed
_audit_creation_date 2019-12-17
_audit_creation_method
;
Olex2 1.2
(compiled 2018.05.29 svn.r3510 for OlexSys, GUI svn.r5506)
;
_audit_update_record
;
2020-02-07 deposited with the CCDC.	2020-04-13 downloaded from the CCDC.
;
_cell_angle_alpha 80.218(8)
_cell_angle_beta 86.082(8)
_cell_angle_gamma 87.104(7)
_cell_formula_units_Z 2
_cell_length_a 8.1042(6)
_cell_length_b 9.7049(9)
_cell_length_c 10.4691(10)
_cell_measurement_reflns_used 6858
_cell_measurement_temperature 293(2)
_cell_measurement_theta_max 28.6480
_cell_measurement_theta_min 3.0770
_cell_volume 808.90(12)
_computing_cell_refinement 'CrysAlisPro 1.171.40.25a (Rigaku OD, 2018)'
_computing_data_collection 'CrysAlisPro 1.171.40.25a (Rigaku OD, 2018)'
_computing_data_reduction 'CrysAlisPro 1.171.40.25a (Rigaku OD, 2018)'
_computing_molecular_graphics 'Olex2 (Dolomanov et al., 2009)'
_computing_publication_material 'Olex2 (Dolomanov et al., 2009)'
_computing_structure_refinement 'ShelXL (Sheldrick, 2015)'
_diffrn_ambient_temperature 293(2)
_diffrn_detector 'CCD plate'
_diffrn_detector_area_resol_mean 15.9631
_diffrn_detector_type Eos
_diffrn_measured_fraction_theta_full 0.998
_diffrn_measured_fraction_theta_max 0.998
_diffrn_measurement_details
;
List of Runs (angles in degrees, time in seconds):

  # Type    Start    End  Width  t~exp~   \w     \q     \k     \f   Frames
#--------------------------------------------------------------------------
  1  \w    -20.00  25.00   1.00    4.00    --  -17.15 -99.00 -90.00   45
  2  \w    -93.00 -35.00   1.00    4.00    --  -17.15-178.00  60.00   58
  3  \w    -20.00  25.00   1.00    4.00    --  -17.15 -99.00 120.00   45
  4  \w     -7.00  91.00   1.00    4.00    --   18.87  38.00 120.00   98
  5  \w     -7.00  91.00   1.00    4.00    --   18.87  38.00 -90.00   98
  6  \w    -54.00  44.00   1.00    4.00    --   18.87 -38.00 -60.00   98
  7  \w    -93.00 -35.00   1.00    4.00    --  -17.15-178.00 -30.00   58
  8  \w     34.00  95.00   1.00    4.00    --   18.87-178.00 -30.00   61
  9  \w    -20.00  61.00   1.00    4.00    --   18.87 -99.00 120.00   81
 10  \w    -20.00  61.00   1.00    4.00    --   18.87 -99.00 -90.00   81
 11  \w     -3.00  88.00   1.00    4.00    --   18.87  57.00   0.00   91
 12  \w    -47.00  53.00   1.00    4.00    --  -17.15  77.00 -30.00  100
 13  \w    -54.00  63.00   1.00    4.00    --   18.87 -19.00  90.00  117
;
_diffrn_measurement_device 'four-circle diffractometer'
_diffrn_measurement_device_type 'SuperNova, Single source at offset/far, Eos'
_diffrn_measurement_method '\w scans'
_diffrn_orient_matrix_type 'CrysAlisPro convention (1999,Acta A55,543-557)'
_diffrn_orient_matrix_UB_11 0.0128605000
_diffrn_orient_matrix_UB_12 0.0693885000
_diffrn_orient_matrix_UB_13 0.0089771000
_diffrn_orient_matrix_UB_21 -0.0650860000
_diffrn_orient_matrix_UB_22 0.0250082000
_diffrn_orient_matrix_UB_23 -0.0409017000
_diffrn_orient_matrix_UB_31 -0.0575033000
_diffrn_orient_matrix_UB_32 -0.0083029000
_diffrn_orient_matrix_UB_33 0.0546876000
_diffrn_radiation_monochromator mirror
_diffrn_radiation_probe x-ray
_diffrn_radiation_type MoK\a
_diffrn_radiation_wavelength 0.71073
_diffrn_reflns_av_R_equivalents 0.0518
_diffrn_reflns_av_unetI/netI 0.0436
_diffrn_reflns_Laue_measured_fraction_full 0.998
_diffrn_reflns_Laue_measured_fraction_max 0.998
_diffrn_reflns_limit_h_max 10
_diffrn_reflns_limit_h_min -10
_diffrn_reflns_limit_k_max 12
_diffrn_reflns_limit_k_min -12
_diffrn_reflns_limit_l_max 13
_diffrn_reflns_limit_l_min -13
_diffrn_reflns_number 15627
_diffrn_reflns_point_group_measured_fraction_full 0.998
_diffrn_reflns_point_group_measured_fraction_max 0.998
_diffrn_reflns_theta_full 25.242
_diffrn_reflns_theta_max 26.372
_diffrn_reflns_theta_min 2.521
_diffrn_source 'micro-focus sealed X-ray tube'
_diffrn_source_type 'SuperNova (Mo) X-ray Source'
_exptl_absorpt_coefficient_mu 0.124
_exptl_absorpt_correction_T_max 1.00000
_exptl_absorpt_correction_T_min 0.54735
_exptl_absorpt_correction_type multi-scan
_exptl_absorpt_process_details
;
CrysAlisPro 1.171.40.25a (Rigaku Oxford Diffraction, 2018)
Empirical absorption correction using spherical harmonics,
 implemented in SCALE3 ABSPACK scaling algorithm.
;
_exptl_crystal_colour yellow
_exptl_crystal_colour_primary yellow
_exptl_crystal_density_diffrn 1.453
_exptl_crystal_description block
_exptl_crystal_F_000 364
_exptl_crystal_size_max 0.5
_exptl_crystal_size_mid 0.5
_exptl_crystal_size_min 0.2
_refine_diff_density_max 0.235
_refine_diff_density_min -0.304
_refine_diff_density_rms 0.052
_refine_ls_extinction_method none
_refine_ls_goodness_of_fit_ref 1.039
_refine_ls_hydrogen_treatment mixed
_refine_ls_matrix_type full
_refine_ls_number_parameters 233
_refine_ls_number_reflns 3289
_refine_ls_number_restraints 0
_refine_ls_restrained_S_all 1.039
_refine_ls_R_factor_all 0.0682
_refine_ls_R_factor_gt 0.0508
_refine_ls_shift/su_max 0.000
_refine_ls_shift/su_mean 0.000
_refine_ls_structure_factor_coef Fsqd
_refine_ls_weighting_details 'w=1/[\s^2^(Fo^2^)+(0.0523P)^2^+0.2914P] where P=(Fo^2^+2Fc^2^)/3'
_refine_ls_weighting_scheme calc
_refine_ls_wR_factor_gt 0.1169
_refine_ls_wR_factor_ref 0.1332
_reflns_Friedel_coverage 0.000
_reflns_number_gt 2467
_reflns_number_total 3289
_reflns_threshold_expression 'I > 2\s(I)'
_cod_data_source_file d0cc01131b2.cif
_cod_data_source_block wdh1095
_cod_depositor_comments 'Adding full bibliography for 7126359--7126362.cif.'
_cod_original_cell_volume 808.89(12)
_cod_database_code 7126362
_shelx_shelxl_version_number 2016/4
_chemical_oxdiff_formula 'C14 H16 B2 F4 N4 O1'
_chemical_oxdiff_usercomment 'JK 25-2'
_shelx_space_group_comment
;
The symmetry employed for this shelxl refinement is uniquely defined
by the following loop, which should always be used as a source of
symmetry information in preference to the above space-group names.
They are only intended as comments.
;
_shelx_estimated_absorpt_t_max 0.976
_shelx_estimated_absorpt_t_min 0.941
_diffrn_oxdiff_ac4_digest_frames
;
019cfd154a99f9d215a897fc61627c5b8e000281fa2
;
_reflns_odcompleteness_completeness 99.91
_reflns_odcompleteness_iscentric 1
_reflns_odcompleteness_theta 26.32
_olex2_refinement_description
;
1. Fixed Uiso
 At 1.2 times of:
  All C(H) groups, All C(H,H) groups
 At 1.5 times of:
  All C(H,H,H) groups
2.a Secondary CH2 refined with riding coordinates:
 C23(H23a,H23b)
2.b Aromatic/amide H refined with riding coordinates:
 C7(H7), C17(H17), C18(H18), C19(H19)
2.c Idealised Me refined as rotating group:
 C22(H22a,H22b,H22c), C24(H24a,H24b,H24c), C25(H25a,H25b,H25c)
;
_olex2_submission_special_instructions 'No special instructions were received'
_oxdiff_exptl_absorpt_empirical_details
;
Empirical correction (ABSPACK) includes:
- Absorption correction using spherical harmonics
- Frame scaling
;
_oxdiff_exptl_absorpt_empirical_full_max 2.528
_oxdiff_exptl_absorpt_empirical_full_min 0.513

loop_
_space_group_symop_operation_xyz
'x, y, z'
'-x, -y, -z'

loop_
_atom_site_label
_atom_site_type_symbol
_atom_site_fract_x
_atom_site_fract_y
_atom_site_fract_z
_atom_site_U_iso_or_equiv
_atom_site_adp_type
_atom_site_occupancy
_atom_site_site_symmetry_order
_atom_site_calc_flag
_atom_site_refinement_flags_posn
_atom_site_refinement_flags_adp
_atom_site_refinement_flags_occupancy
_atom_site_disorder_assembly
_atom_site_disorder_group
F13 F 0.29862(18) 0.05068(13) 0.72397(13) 0.0689(4) Uani 1 1 d . . . . .
F14 F 0.14219(15) 0.22572(17) 0.61637(12) 0.0707(4) Uani 1 1 d . . . . .
F20 F 0.36363(17) 0.31787(17) 1.10512(12) 0.0724(4) Uani 1 1 d . . . . .
F21 F 0.25491(17) 0.51559(14) 0.99435(14) 0.0711(4) Uani 1 1 d . . . . .
O4 O 0.11363(17) 0.30621(15) 1.00529(13) 0.0504(4) Uani 1 1 d . . . . .
N2 N 0.23664(18) 0.25584(16) 0.82150(14) 0.0391(4) Uani 1 1 d . . . . .
N6 N 0.35070(18) 0.33330(16) 0.87246(14) 0.0401(4) Uani 1 1 d . . . . .
N12 N 0.43051(19) 0.26196(17) 0.62464(14) 0.0419(4) Uani 1 1 d . . . . .
N16 N -0.1694(2) 0.1779(2) 0.9899(2) 0.0626(5) Uani 1 1 d . . . . .
C3 C 0.1048(2) 0.24281(19) 0.90523(18) 0.0406(4) Uani 1 1 d . . . . .
C7 C 0.4880(2) 0.37151(19) 0.80452(18) 0.0411(4) Uani 1 1 d . . . . .
H7 H 0.560020 0.423327 0.841010 0.049 Uiso 1 1 calc R . . . .
C8 C 0.5328(2) 0.34031(19) 0.68316(18) 0.0405(4) Uani 1 1 d . . . . .
C9 C 0.6700(2) 0.3804(2) 0.59717(19) 0.0461(5) Uani 1 1 d . . . . .
C10 C 0.6487(3) 0.3266(2) 0.4853(2) 0.0506(5) Uani 1 1 d . . . . .
C11 C 0.5017(2) 0.2531(2) 0.50472(18) 0.0483(5) Uani 1 1 d . . . . .
C15 C -0.0414(2) 0.1695(2) 0.89847(19) 0.0436(4) Uani 1 1 d . . . . .
C17 C -0.2923(3) 0.0977(3) 0.9672(3) 0.0672(7) Uani 1 1 d . . . . .
H17 H -0.392604 0.085477 1.015617 0.081 Uiso 1 1 calc R . . . .
C18 C -0.2448(3) 0.0384(3) 0.8625(3) 0.0711(7) Uani 1 1 d . . . . .
H18 H -0.306503 -0.021846 0.826345 0.085 Uiso 1 1 calc R . . . .
C19 C -0.0873(3) 0.0827(2) 0.8176(2) 0.0565(6) Uani 1 1 d . . . . .
H19 H -0.025089 0.058162 0.746345 0.068 Uiso 1 1 calc R . . . .
C22 C 0.8081(3) 0.4649(2) 0.6252(2) 0.0609(6) Uani 1 1 d . . . . .
H22A H 0.783255 0.495961 0.706902 0.091 Uiso 1 1 calc GR . . . .
H22B H 0.820794 0.544527 0.557580 0.091 Uiso 1 1 calc GR . . . .
H22C H 0.908904 0.408381 0.629079 0.091 Uiso 1 1 calc GR . . . .
C23 C 0.7609(3) 0.3432(3) 0.3629(2) 0.0674(7) Uani 1 1 d . . . . .
H23A H 0.694407 0.344060 0.289112 0.081 Uiso 1 1 calc R . . . .
H23B H 0.812488 0.432856 0.351995 0.081 Uiso 1 1 calc R . . . .
C24 C 0.8945(3) 0.2292(3) 0.3627(3) 0.0716(7) Uani 1 1 d . . . . .
H24A H 0.962394 0.246709 0.283368 0.107 Uiso 1 1 calc GR . . . .
H24B H 0.844513 0.140450 0.369686 0.107 Uiso 1 1 calc GR . . . .
H24C H 0.961455 0.228016 0.435123 0.107 Uiso 1 1 calc GR . . . .
C25 C 0.4251(3) 0.1762(3) 0.4128(2) 0.0633(6) Uani 1 1 d . . . . .
H25A H 0.354023 0.107020 0.460980 0.095 Uiso 1 1 calc GR . . . .
H25B H 0.510677 0.131209 0.364703 0.095 Uiso 1 1 calc GR . . . .
H25C H 0.361573 0.241088 0.353835 0.095 Uiso 1 1 calc GR . . . .
B1 B 0.2759(3) 0.1933(2) 0.6915(2) 0.0447(5) Uani 1 1 d . . . . .
B5 B 0.2742(3) 0.3735(3) 1.0020(2) 0.0470(5) Uani 1 1 d . . . . .
H16 H -0.167(4) 0.234(4) 1.066(4) 0.128(12) Uiso 1 1 d . . . . .

loop_
_atom_site_aniso_label
_atom_site_aniso_U_11
_atom_site_aniso_U_22
_atom_site_aniso_U_33
_atom_site_aniso_U_23
_atom_site_aniso_U_13
_atom_site_aniso_U_12
F13 0.0933(10) 0.0468(7) 0.0694(9) -0.0248(6) 0.0220(7) -0.0132(7)
F14 0.0512(7) 0.1224(12) 0.0433(7) -0.0234(7) -0.0070(6) -0.0114(7)
F20 0.0760(9) 0.1058(11) 0.0390(7) -0.0167(7) -0.0073(6) -0.0166(8)
F21 0.0761(9) 0.0579(8) 0.0873(10) -0.0393(7) 0.0142(7) -0.0129(7)
O4 0.0524(8) 0.0602(9) 0.0431(7) -0.0240(7) 0.0105(6) -0.0129(7)
N2 0.0418(8) 0.0423(8) 0.0360(8) -0.0139(7) 0.0015(6) -0.0084(7)
N6 0.0418(8) 0.0450(9) 0.0365(8) -0.0145(7) 0.0000(6) -0.0087(7)
N12 0.0450(8) 0.0491(9) 0.0328(8) -0.0113(7) 0.0002(7) 0.0000(7)
N16 0.0516(11) 0.0721(13) 0.0658(13) -0.0191(11) 0.0097(9) -0.0100(9)
C3 0.0446(10) 0.0397(10) 0.0388(10) -0.0116(8) 0.0012(8) -0.0023(8)
C7 0.0412(10) 0.0429(10) 0.0402(10) -0.0100(8) -0.0011(8) -0.0048(8)
C8 0.0430(10) 0.0406(10) 0.0373(9) -0.0057(8) -0.0004(8) 0.0000(8)
C9 0.0450(10) 0.0449(11) 0.0445(11) -0.0013(9) 0.0052(8) 0.0042(8)
C10 0.0505(11) 0.0556(12) 0.0408(11) -0.0018(9) 0.0073(9) 0.0091(10)
C11 0.0539(12) 0.0568(12) 0.0330(10) -0.0087(9) -0.0002(8) 0.0108(10)
C15 0.0425(10) 0.0416(10) 0.0466(11) -0.0079(9) 0.0024(8) -0.0052(8)
C17 0.0463(12) 0.0728(16) 0.0778(17) 0.0014(13) 0.0032(11) -0.0148(11)
C18 0.0647(15) 0.0577(14) 0.095(2) -0.0114(14) -0.0210(14) -0.0198(12)
C19 0.0592(13) 0.0579(13) 0.0573(13) -0.0218(11) 0.0011(10) -0.0139(10)
C22 0.0508(12) 0.0599(13) 0.0697(15) -0.0089(12) 0.0130(11) -0.0098(10)
C23 0.0657(14) 0.0860(17) 0.0461(12) -0.0070(12) 0.0145(11) 0.0012(13)
C24 0.0549(13) 0.0965(19) 0.0705(16) -0.0389(15) 0.0073(12) -0.0015(13)
C25 0.0720(15) 0.0823(17) 0.0385(11) -0.0224(11) -0.0035(10) 0.0101(13)
B1 0.0480(12) 0.0541(13) 0.0355(11) -0.0176(10) -0.0009(9) -0.0044(10)
B5 0.0519(13) 0.0548(13) 0.0381(11) -0.0190(10) 0.0052(10) -0.0102(11)

loop_
_atom_type_symbol
_atom_type_description
_atom_type_scat_dispersion_real
_atom_type_scat_dispersion_imag
_atom_type_scat_source
C C 0.0033 0.0016 'International Tables Vol C Tables 4.2.6.8 and 6.1.1.4'
H H 0.0000 0.0000 'International Tables Vol C Tables 4.2.6.8 and 6.1.1.4'
B B 0.0013 0.0007 'International Tables Vol C Tables 4.2.6.8 and 6.1.1.4'
F F 0.0171 0.0103 'International Tables Vol C Tables 4.2.6.8 and 6.1.1.4'
N N 0.0061 0.0033 'International Tables Vol C Tables 4.2.6.8 and 6.1.1.4'
O O 0.0106 0.0060 'International Tables Vol C Tables 4.2.6.8 and 6.1.1.4'

loop_
_geom_angle_atom_site_label_1
_geom_angle_atom_site_label_2
_geom_angle_atom_site_label_3
_geom_angle
_geom_angle_site_symmetry_1
_geom_angle_site_symmetry_3
_geom_angle_publ_flag
C3 O4 B5 111.41(14) . . ?
N6 N2 B1 122.71(14) . . ?
C3 N2 N6 106.91(13) . . ?
C3 N2 B1 130.29(15) . . ?
N2 N6 B5 108.96(14) . . ?
C7 N6 N2 120.08(14) . . ?
C7 N6 B5 130.56(15) . . ?
C8 N12 B1 124.11(15) . . ?
C11 N12 C8 107.08(16) . . ?
C11 N12 B1 128.68(16) . . ?
C15 N16 H16 124.2(19) . . ?
C17 N16 C15 108.95(19) . . ?
C17 N16 H16 126.8(19) . . ?
O4 C3 N2 114.63(15) . . ?
O4 C3 C15 117.30(16) . . ?
N2 C3 C15 128.07(16) . . ?
N6 C7 H7 117.7 . . ?
N6 C7 C8 124.64(17) . . ?
C8 C7 H7 117.7 . . ?
N12 C8 C9 109.21(16) . . ?
C7 C8 N12 120.07(16) . . ?
C7 C8 C9 130.66(17) . . ?
C8 C9 C22 125.24(18) . . ?
C10 C9 C8 106.40(17) . . ?
C10 C9 C22 128.36(18) . . ?
C9 C10 C11 107.80(17) . . ?
C9 C10 C23 127.0(2) . . ?
C11 C10 C23 125.2(2) . . ?
N12 C11 C10 109.50(17) . . ?
N12 C11 C25 122.15(19) . . ?
C10 C11 C25 128.35(18) . . ?
N16 C15 C3 119.02(17) . . ?
N16 C15 C19 107.37(18) . . ?
C19 C15 C3 133.58(18) . . ?
N16 C17 H17 125.8 . . ?
C18 C17 N16 108.4(2) . . ?
C18 C17 H17 125.8 . . ?
C17 C18 H18 125.9 . . ?
C17 C18 C19 108.2(2) . . ?
C19 C18 H18 125.9 . . ?
C15 C19 C18 107.0(2) . . ?
C15 C19 H19 126.5 . . ?
C18 C19 H19 126.5 . . ?
C9 C22 H22A 109.5 . . ?
C9 C22 H22B 109.5 . . ?
C9 C22 H22C 109.5 . . ?
H22A C22 H22B 109.5 . . ?
H22A C22 H22C 109.5 . . ?
H22B C22 H22C 109.5 . . ?
C10 C23 H23A 108.8 . . ?
C10 C23 H23B 108.8 . . ?
H23A C23 H23B 107.7 . . ?
C24 C23 C10 113.6(2) . . ?
C24 C23 H23A 108.8 . . ?
C24 C23 H23B 108.8 . . ?
C23 C24 H24A 109.5 . . ?
C23 C24 H24B 109.5 . . ?
C23 C24 H24C 109.5 . . ?
H24A C24 H24B 109.5 . . ?
H24A C24 H24C 109.5 . . ?
H24B C24 H24C 109.5 . . ?
C11 C25 H25A 109.5 . . ?
C11 C25 H25B 109.5 . . ?
C11 C25 H25C 109.5 . . ?
H25A C25 H25B 109.5 . . ?
H25A C25 H25C 109.5 . . ?
H25B C25 H25C 109.5 . . ?
F13 B1 F14 110.31(17) . . ?
F13 B1 N2 108.24(17) . . ?
F13 B1 N12 112.17(17) . . ?
F14 B1 N2 107.71(16) . . ?
F14 B1 N12 111.22(18) . . ?
N12 B1 N2 106.98(14) . . ?
F20 B5 F21 110.26(17) . . ?
F20 B5 O4 112.12(18) . . ?
F20 B5 N6 112.32(18) . . ?
F21 B5 O4 112.08(18) . . ?
F21 B5 N6 111.54(18) . . ?
O4 B5 N6 98.05(14) . . ?

loop_
_geom_bond_atom_site_label_1
_geom_bond_atom_site_label_2
_geom_bond_distance
_geom_bond_site_symmetry_2
_geom_bond_publ_flag
F13 B1 1.374(3) . ?
F14 B1 1.375(3) . ?
F20 B5 1.361(3) . ?
F21 B5 1.369(3) . ?
O4 C3 1.310(2) . ?
O4 B5 1.481(3) . ?
N2 N6 1.4064(19) . ?
N2 C3 1.332(2) . ?
N2 B1 1.589(2) . ?
N6 C7 1.314(2) . ?
N6 B5 1.555(2) . ?
N12 C8 1.390(2) . ?
N12 C11 1.360(2) . ?
N12 B1 1.520(3) . ?
N16 C15 1.371(3) . ?
N16 C17 1.352(3) . ?
N16 H16 1.05(3) . ?
C3 C15 1.424(3) . ?
C7 H7 0.9300 . ?
C7 C8 1.376(2) . ?
C8 C9 1.409(3) . ?
C9 C10 1.384(3) . ?
C9 C22 1.493(3) . ?
C10 C11 1.404(3) . ?
C10 C23 1.511(3) . ?
C11 C25 1.497(3) . ?
C15 C19 1.372(3) . ?
C17 H17 0.9300 . ?
C17 C18 1.348(4) . ?
C18 H18 0.9300 . ?
C18 C19 1.392(3) . ?
C19 H19 0.9300 . ?
C22 H22A 0.9600 . ?
C22 H22B 0.9600 . ?
C22 H22C 0.9600 . ?
C23 H23A 0.9700 . ?
C23 H23B 0.9700 . ?
C23 C24 1.508(3) . ?
C24 H24A 0.9600 . ?
C24 H24B 0.9600 . ?
C24 H24C 0.9600 . ?
C25 H25A 0.9600 . ?
C25 H25B 0.9600 . ?
C25 H25C 0.9600 . ?

loop_
_geom_torsion_atom_site_label_1
_geom_torsion_atom_site_label_2
_geom_torsion_atom_site_label_3
_geom_torsion_atom_site_label_4
_geom_torsion
_geom_torsion_site_symmetry_1
_geom_torsion_site_symmetry_2
_geom_torsion_site_symmetry_3
_geom_torsion_site_symmetry_4
_geom_torsion_publ_flag
O4 C3 C15 N16 5.1(3) . . . . ?
O4 C3 C15 C19 -172.9(2) . . . . ?
N2 N6 C7 C8 -0.6(3) . . . . ?
N2 N6 B5 F20 118.13(18) . . . . ?
N2 N6 B5 F21 -117.49(18) . . . . ?
N2 N6 B5 O4 0.1(2) . . . . ?
N2 C3 C15 N16 -174.9(2) . . . . ?
N2 C3 C15 C19 7.1(4) . . . . ?
N6 N2 C3 O4 2.1(2) . . . . ?
N6 N2 C3 C15 -177.97(19) . . . . ?
N6 N2 B1 F13 107.86(19) . . . . ?
N6 N2 B1 F14 -132.87(18) . . . . ?
N6 N2 B1 N12 -13.2(2) . . . . ?
N6 C7 C8 N12 -0.6(3) . . . . ?
N6 C7 C8 C9 176.1(2) . . . . ?
N12 C8 C9 C10 0.6(2) . . . . ?
N12 C8 C9 C22 -179.62(19) . . . . ?
N16 C15 C19 C18 -0.3(3) . . . . ?
N16 C17 C18 C19 -0.1(3) . . . . ?
C3 O4 B5 F20 -117.09(19) . . . . ?
C3 O4 B5 F21 118.27(18) . . . . ?
C3 O4 B5 N6 1.0(2) . . . . ?
C3 N2 N6 C7 -174.69(17) . . . . ?
C3 N2 N6 B5 -1.2(2) . . . . ?
C3 N2 B1 F13 -68.2(3) . . . . ?
C3 N2 B1 F14 51.1(3) . . . . ?
C3 N2 B1 N12 170.76(18) . . . . ?
C3 C15 C19 C18 177.8(2) . . . . ?
C7 N6 B5 F20 -69.3(3) . . . . ?
C7 N6 B5 F21 55.0(3) . . . . ?
C7 N6 B5 O4 172.68(19) . . . . ?
C7 C8 C9 C10 -176.4(2) . . . . ?
C7 C8 C9 C22 3.4(3) . . . . ?
C8 N12 C11 C10 -0.6(2) . . . . ?
C8 N12 C11 C25 -179.77(19) . . . . ?
C8 N12 B1 F13 -106.3(2) . . . . ?
C8 N12 B1 F14 129.60(19) . . . . ?
C8 N12 B1 N2 12.2(3) . . . . ?
C8 C9 C10 C11 -1.0(2) . . . . ?
C8 C9 C10 C23 178.7(2) . . . . ?
C9 C10 C11 N12 1.0(2) . . . . ?
C9 C10 C11 C25 -179.9(2) . . . . ?
C9 C10 C23 C24 90.1(3) . . . . ?
C11 N12 C8 C7 177.33(18) . . . . ?
C11 N12 C8 C9 0.0(2) . . . . ?
C11 N12 B1 F13 68.9(3) . . . . ?
C11 N12 B1 F14 -55.1(3) . . . . ?
C11 N12 B1 N2 -172.51(18) . . . . ?
C11 C10 C23 C24 -90.3(3) . . . . ?
C15 N16 C17 C18 -0.1(3) . . . . ?
C17 N16 C15 C3 -178.2(2) . . . . ?
C17 N16 C15 C19 0.3(3) . . . . ?
C17 C18 C19 C15 0.3(3) . . . . ?
C22 C9 C10 C11 179.3(2) . . . . ?
C22 C9 C10 C23 -1.0(4) . . . . ?
C23 C10 C11 N12 -178.7(2) . . . . ?
C23 C10 C11 C25 0.4(4) . . . . ?
B1 N2 N6 C7 8.5(3) . . . . ?
B1 N2 N6 B5 -178.08(17) . . . . ?
B1 N2 C3 O4 178.56(18) . . . . ?
B1 N2 C3 C15 -1.5(3) . . . . ?
B1 N12 C8 C7 -6.5(3) . . . . ?
B1 N12 C8 C9 176.09(17) . . . . ?
B1 N12 C11 C10 -176.46(19) . . . . ?
B1 N12 C11 C25 4.3(3) . . . . ?
B5 O4 C3 N2 -2.0(2) . . . . ?
B5 O4 C3 C15 177.98(18) . . . . ?
B5 N6 C7 C8 -172.4(2) . . . . ?
